data_2231169
loop_
_publ_author_name
'Cai, Xue'

_publ_section_title
;
 <i>catena</i>-Poly[[(1,10-phenanthroline)zinc]-\m-2,2'-oxydibenzoato]
;
_journal_coeditor_code IS2747
_journal_issue 8
_journal_name_full 'Acta Crystallographica Section E'
_journal_page_first m1157
_journal_paper_doi 10.1107/S160053681102856X
_journal_volume 67
_journal_year 2011
_chemical_formula_iupac '[Zn (C14 H8 O5) (C12 H8 N2)]'
_chemical_formula_moiety 'C26 H16 N2 O5 Zn'
_chemical_formula_sum 'C26 H16 N2 O5 Zn'
_chemical_formula_weight 501.78
_chemical_name_systematic
;
<i>catena</i>-Poly[[(1,10-phenanthroline)zinc]-\m-2,2'-oxydibenzoato]
;
_space_group_IT_number 14
_symmetry_cell_setting monoclinic
_symmetry_space_group_name_Hall '-P 2yn'
_symmetry_space_group_name_H-M 'P 1 21/n 1'
_atom_sites_solution_hydrogens geom
_atom_sites_solution_primary direct
_atom_sites_solution_secondary difmap
_audit_creation_method SHELXL-97
_cell_angle_alpha 90.00
_cell_angle_beta 90.184(4)
_cell_angle_gamma 90.00
_cell_formula_units_Z 4
_cell_length_a 7.7033(18)
_cell_length_b 17.403(4)
_cell_length_c 16.230(4)
_cell_measurement_reflns_used 1776
_cell_measurement_temperature 293(2)
_cell_measurement_theta_max 21.85
_cell_measurement_theta_min 2.34
_cell_volume 2175.8(9)
_computing_cell_refinement 'SAINT-Plus (Bruker, 2001)'
_computing_data_collection 'APEX2 (Bruker, 2004)'
_computing_data_reduction 'SAINT-Plus (Bruker, 2001)'
_computing_molecular_graphics 'XP in SHELXTL (Sheldrick, 2008)'
_computing_publication_material 'SHELXL97 (Sheldrick, 2008)'
_computing_structure_refinement 'SHELXL97 (Sheldrick, 2008)'
_computing_structure_solution 'SHELXS97 (Sheldrick, 2008)'
_diffrn_ambient_temperature 293(2)
_diffrn_detector_area_resol_mean 0
_diffrn_measured_fraction_theta_full 0.998
_diffrn_measured_fraction_theta_max 0.998
_diffrn_measurement_device_type 'Bruker APEXII CCD area-detector'
_diffrn_measurement_method '\f and \w scans'
_diffrn_radiation_monochromator graphite
_diffrn_radiation_source 'fine-focus sealed tube'
_diffrn_radiation_type MoK\a
_diffrn_radiation_wavelength 0.71073
_diffrn_reflns_av_R_equivalents 0.0560
_diffrn_reflns_av_sigmaI/netI 0.0690
_diffrn_reflns_limit_h_max 9
_diffrn_reflns_limit_h_min -9
_diffrn_reflns_limit_k_max 16
_diffrn_reflns_limit_k_min -20
_diffrn_reflns_limit_l_max 19
_diffrn_reflns_limit_l_min -18
_diffrn_reflns_number 10511
_diffrn_reflns_theta_full 25.00
_diffrn_reflns_theta_max 25.00
_diffrn_reflns_theta_min 1.72
_diffrn_standards_interval_count 0
_diffrn_standards_interval_time 0
_diffrn_standards_number 0
_exptl_absorpt_coefficient_mu 1.171
_exptl_absorpt_correction_T_max 0.913
_exptl_absorpt_correction_T_min 0.901
_exptl_absorpt_correction_type multi-scan
_exptl_absorpt_process_details '(SADABS; Sheldrick, 2003)'
_exptl_crystal_colour colourless
_exptl_crystal_density_diffrn 1.532
_exptl_crystal_density_method 'not measured'
_exptl_crystal_description block
_exptl_crystal_F_000 1024
_exptl_crystal_size_max 0.15
_exptl_crystal_size_mid 0.08
_exptl_crystal_size_min 0.06
_refine_diff_density_max 0.487
_refine_diff_density_min -0.408
_refine_ls_extinction_method none
_refine_ls_goodness_of_fit_ref 0.935
_refine_ls_hydrogen_treatment constr
_refine_ls_matrix_type full
_refine_ls_number_parameters 307
_refine_ls_number_reflns 3843
_refine_ls_number_restraints 0
_refine_ls_restrained_S_all 0.935
_refine_ls_R_factor_all 0.0917
_refine_ls_R_factor_gt 0.0440
_refine_ls_shift/su_max 0.001
_refine_ls_shift/su_mean 0.000
_refine_ls_structure_factor_coef Fsqd
_refine_ls_weighting_details 'calc w=1/[\s^2^(Fo^2^)+(0.0558P)^2^+0.0000P] where P=(Fo^2^+2Fc^2^)/3'
_refine_ls_weighting_scheme calc
_refine_ls_wR_factor_gt 0.0978
_refine_ls_wR_factor_ref 0.1121
_reflns_number_gt 2320
_reflns_number_total 3843
_reflns_threshold_expression >2sigma(I)
_cod_data_source_file is2747.cif
_cod_data_source_block I
_cod_original_sg_symbol_H-M 'P 21/n'
_cod_database_code 2231169
_cod_database_fobs_code 2231169

loop_
_symmetry_equiv_pos_as_xyz
'x, y, z'
'-x+1/2, y+1/2, -z+1/2'
'-x, -y, -z'
'x-1/2, -y-1/2, z-1/2'

loop_
_atom_site_type_symbol
_atom_site_label
_atom_site_fract_x
_atom_site_fract_y
_atom_site_fract_z
_atom_site_U_iso_or_equiv
_atom_site_adp_type
_atom_site_calc_flag
_atom_site_refinement_flags
_atom_site_occupancy
_atom_site_symmetry_multiplicity
Zn Zn1 0.13817(6) 0.13631(3) 0.83696(3) 0.04575(18) Uani d . 1 1
O O3 -0.2343(3) 0.10169(15) 0.42299(15) 0.0501(7) Uani d . 1 1
O O4 -0.1006(3) 0.32154(16) 0.33955(16) 0.0508(7) Uani d . 1 1
N N1 0.2187(4) 0.02020(18) 0.83600(18) 0.0427(8) Uani d . 1 1
O O5 -0.3157(3) 0.24285(15) 0.36218(17) 0.0576(8) Uani d . 1 1
O O2 -0.0997(3) 0.14036(15) 0.78576(15) 0.0505(7) Uani d . 1 1
C C25 0.2064(5) 0.0400(2) 0.9814(2) 0.0449(10) Uani d . 1 1
O O1 0.1008(3) 0.14258(19) 0.69057(16) 0.0687(9) Uani d . 1 1
N N2 0.1358(4) 0.1102(2) 0.96511(19) 0.0488(8) Uani d . 1 1
C C18 0.3184(5) -0.0821(3) 0.9262(3) 0.0527(11) Uani d . 1 1
C C26 0.2485(4) -0.0083(2) 0.9126(2) 0.0431(10) Uani d . 1 1
C C1 -0.0532(5) 0.1416(2) 0.7110(2) 0.0446(10) Uani d . 1 1
C C10 0.2189(6) 0.0738(3) 0.3682(3) 0.0603(12) Uani d . 1 1
H H10 0.2996 0.0340 0.3675 0.072 Uiso calc R 1 1
C C13 -0.0274(4) 0.1917(2) 0.3654(2) 0.0366(9) Uani d . 1 1
C C11 0.2659(5) 0.1464(3) 0.3426(2) 0.0568(12) Uani d . 1 1
H H11 0.3793 0.1561 0.3262 0.068 Uiso calc R 1 1
C C5 -0.4461(5) 0.1157(2) 0.5263(3) 0.0558(11) Uani d . 1 1
H H5 -0.5305 0.1067 0.4864 0.067 Uiso calc R 1 1
C C21 0.2411(5) 0.0138(3) 1.0612(3) 0.0599(13) Uani d . 1 1
C C12 0.1449(4) 0.2045(2) 0.3413(2) 0.0431(9) Uani d . 1 1
H H12 0.1781 0.2533 0.3242 0.052 Uiso calc R 1 1
C C3 -0.1465(4) 0.1308(2) 0.5634(2) 0.0379(9) Uani d . 1 1
H H3 -0.0304 0.1345 0.5483 0.046 Uiso calc R 1 1
C C14 -0.1562(5) 0.2555(2) 0.3559(2) 0.0403(9) Uani d . 1 1
C C2 -0.1942(4) 0.1381(2) 0.6454(2) 0.0369(8) Uani d . 1 1
C C4 -0.2722(5) 0.1181(2) 0.5043(2) 0.0407(9) Uani d . 1 1
C C15 0.2555(5) -0.0236(3) 0.7719(3) 0.0528(11) Uani d . 1 1
H H15 0.2365 -0.0042 0.7193 0.063 Uiso calc R 1 1
C C9 0.0534(6) 0.0604(2) 0.3947(2) 0.0559(11) Uani d . 1 1
H H9 0.0222 0.0116 0.4127 0.067 Uiso calc R 1 1
C C17 0.3525(5) -0.1265(3) 0.8556(3) 0.0688(13) Uani d . 1 1
H H17 0.3966 -0.1760 0.8613 0.083 Uiso calc R 1 1
C C22 0.2001(6) 0.0634(4) 1.1255(3) 0.0769(16) Uani d . 1 1
H H22 0.2193 0.0482 1.1797 0.092 Uiso calc R 1 1
C C8 -0.0682(5) 0.1189(2) 0.3951(2) 0.0400(9) Uani d . 1 1
C C16 0.3218(5) -0.0979(3) 0.7799(3) 0.0649(13) Uani d . 1 1
H H16 0.3446 -0.1274 0.7334 0.078 Uiso calc R 1 1
C C20 0.3170(6) -0.0615(3) 1.0716(3) 0.0721(15) Uani d . 1 1
H H20 0.3415 -0.0793 1.1244 0.086 Uiso calc R 1 1
C C24 0.0998(6) 0.1566(3) 1.0270(3) 0.0647(13) Uani d . 1 1
H H24 0.0525 0.2048 1.0164 0.078 Uiso calc R 1 1
C C6 -0.4932(5) 0.1267(3) 0.6066(3) 0.0585(12) Uani d . 1 1
H H6 -0.6100 0.1275 0.6208 0.070 Uiso calc R 1 1
C C23 0.1324(7) 0.1338(4) 1.1098(3) 0.0764(15) Uani d . 1 1
H H23 0.1073 0.1671 1.1530 0.092 Uiso calc R 1 1
C C7 -0.3675(5) 0.1366(2) 0.6669(2) 0.0484(10) Uani d . 1 1
H H7 -0.3998 0.1422 0.7218 0.058 Uiso calc R 1 1
C C19 0.3527(6) -0.1059(3) 1.0072(3) 0.0713(14) Uani d . 1 1
H H19 0.4017 -0.1541 1.0161 0.086 Uiso calc R 1 1

loop_
_atom_site_aniso_label
_atom_site_aniso_U_11
_atom_site_aniso_U_22
_atom_site_aniso_U_33
_atom_site_aniso_U_12
_atom_site_aniso_U_13
_atom_site_aniso_U_23
Zn1 0.0362(3) 0.0535(3) 0.0475(3) -0.0081(2) -0.0086(2) 0.0039(2)
O3 0.0465(17) 0.0655(19) 0.0382(15) -0.0152(14) -0.0071(13) 0.0035(13)
O4 0.0418(16) 0.0465(17) 0.0641(18) 0.0019(13) 0.0034(13) 0.0047(14)
N1 0.0335(17) 0.056(2) 0.0385(19) -0.0111(15) -0.0066(14) 0.0001(17)
O5 0.0310(16) 0.0534(18) 0.088(2) 0.0039(13) -0.0074(14) -0.0064(15)
O2 0.0432(16) 0.074(2) 0.0344(15) -0.0024(14) -0.0046(12) -0.0032(14)
C25 0.031(2) 0.060(3) 0.044(2) -0.0180(19) -0.0070(18) 0.005(2)
O1 0.0240(15) 0.129(3) 0.0530(17) -0.0026(16) -0.0029(13) -0.0030(18)
N2 0.042(2) 0.060(2) 0.045(2) -0.0138(17) 0.0019(16) -0.0062(18)
C18 0.033(2) 0.065(3) 0.060(3) -0.008(2) -0.009(2) 0.011(2)
C26 0.027(2) 0.057(3) 0.046(2) -0.0136(18) -0.0087(17) 0.007(2)
C1 0.038(2) 0.052(3) 0.044(2) 0.0057(19) -0.0039(19) -0.002(2)
C10 0.055(3) 0.061(3) 0.065(3) 0.025(2) -0.017(2) -0.012(3)
C13 0.033(2) 0.046(2) 0.030(2) 0.0025(17) -0.0037(16) -0.0015(17)
C11 0.037(2) 0.084(4) 0.049(3) 0.013(2) -0.0012(19) -0.010(2)
C5 0.035(2) 0.081(3) 0.051(3) -0.003(2) -0.015(2) 0.003(2)
C21 0.037(2) 0.102(4) 0.040(3) -0.025(2) -0.006(2) 0.009(3)
C12 0.032(2) 0.052(2) 0.045(2) -0.002(2) 0.0015(17) 0.004(2)
C3 0.0273(19) 0.047(2) 0.039(2) 0.0002(17) -0.0036(16) 0.0049(18)
C14 0.035(2) 0.049(3) 0.036(2) 0.0019(19) -0.0065(17) -0.0057(18)
C2 0.0287(19) 0.042(2) 0.040(2) 0.0005(17) -0.0034(16) 0.0002(18)
C4 0.036(2) 0.047(2) 0.039(2) -0.0042(17) -0.0059(17) 0.0071(18)
C15 0.040(2) 0.069(3) 0.049(3) -0.006(2) -0.0082(19) -0.005(2)
C9 0.064(3) 0.051(3) 0.053(3) 0.012(2) -0.014(2) 0.001(2)
C17 0.040(3) 0.059(3) 0.107(4) 0.004(2) -0.008(3) 0.005(3)
C22 0.058(3) 0.133(5) 0.040(3) -0.032(3) -0.002(2) 0.007(3)
C8 0.039(2) 0.051(3) 0.030(2) -0.0003(19) -0.0073(17) -0.0003(18)
C16 0.040(3) 0.074(3) 0.081(3) 0.002(2) -0.010(2) -0.020(3)
C20 0.043(3) 0.111(5) 0.062(3) -0.016(3) -0.014(2) 0.047(3)
C24 0.053(3) 0.081(4) 0.060(3) -0.017(2) 0.008(2) -0.012(3)
C6 0.025(2) 0.089(3) 0.062(3) -0.001(2) -0.004(2) -0.002(3)
C23 0.064(3) 0.120(5) 0.045(3) -0.028(3) 0.007(2) -0.024(3)
C7 0.038(2) 0.063(3) 0.044(2) 0.005(2) 0.0032(18) 0.001(2)
C19 0.043(3) 0.091(4) 0.080(4) -0.005(3) -0.009(3) 0.032(3)

loop_
_atom_type_symbol
_atom_type_description
_atom_type_scat_dispersion_real
_atom_type_scat_dispersion_imag
_atom_type_scat_source
C C 0.0033 0.0016 'International Tables Vol C Tables 4.2.6.8 and 6.1.1.4'
H H 0.0000 0.0000 'International Tables Vol C Tables 4.2.6.8 and 6.1.1.4'
N N 0.0061 0.0033 'International Tables Vol C Tables 4.2.6.8 and 6.1.1.4'
O O 0.0106 0.0060 'International Tables Vol C Tables 4.2.6.8 and 6.1.1.4'
Zn Zn 0.2839 1.4301 'International Tables Vol C Tables 4.2.6.8 and 6.1.1.4'

loop_
_geom_angle_atom_site_label_1
_geom_angle_atom_site_label_2
_geom_angle_atom_site_label_3
_geom_angle_site_symmetry_1
_geom_angle_site_symmetry_3
_geom_angle
O2 Zn1 N1 . . 107.31(11)
O2 Zn1 N2 . . 113.60(11)
N1 Zn1 N2 . . 78.85(13)
O2 Zn1 O4 . 4_666 148.31(11)
N1 Zn1 O4 . 4_666 92.97(11)
N2 Zn1 O4 . 4_666 93.73(11)
O2 Zn1 O5 . 4_666 101.10(10)
N1 Zn1 O5 . 4_666 151.55(10)
N2 Zn1 O5 . 4_666 91.41(12)
O4 Zn1 O5 4_666 4_666 60.75(10)
O2 Zn1 O1 . . 58.81(10)
N1 Zn1 O1 . . 94.05(11)
N2 Zn1 O1 . . 167.82(11)
O4 Zn1 O1 4_666 . 96.52(10)
O5 Zn1 O1 4_666 . 99.32(11)
C4 O3 C8 . . 117.7(3)
C14 O4 Zn1 . 4_565 89.8(2)
C15 N1 C26 . . 118.3(4)
C15 N1 Zn1 . . 128.4(3)
C26 N1 Zn1 . . 113.1(3)
C14 O5 Zn1 . 4_565 88.5(2)
C1 O2 Zn1 . . 97.8(2)
N2 C25 C21 . . 123.2(4)
N2 C25 C26 . . 117.7(3)
C21 C25 C26 . . 119.1(4)
C1 O1 Zn1 . . 81.1(2)
C24 N2 C25 . . 119.0(4)
C24 N2 Zn1 . . 128.0(3)
C25 N2 Zn1 . . 112.1(3)
C19 C18 C17 . . 124.5(5)
C19 C18 C26 . . 119.1(4)
C17 C18 C26 . . 116.5(4)
N1 C26 C18 . . 122.7(4)
N1 C26 C25 . . 117.4(4)
C18 C26 C25 . . 120.0(4)
O1 C1 O2 . . 122.3(3)
O1 C1 C2 . . 119.9(3)
O2 C1 C2 . . 117.8(3)
O1 C1 Zn1 . . 70.0(2)
O2 C1 Zn1 . . 52.30(17)
C2 C1 Zn1 . . 169.3(3)
C9 C10 C11 . . 119.8(4)
C9 C10 H10 . . 120.1
C11 C10 H10 . . 120.1
C8 C13 C12 . . 117.1(3)
C8 C13 C14 . . 124.1(3)
C12 C13 C14 . . 118.8(3)
C12 C11 C10 . . 120.0(4)
C12 C11 H11 . . 120.0
C10 C11 H11 . . 120.0
C6 C5 C4 . . 120.0(4)
C6 C5 H5 . . 120.0
C4 C5 H5 . . 120.0
C22 C21 C25 . . 116.7(5)
C22 C21 C20 . . 124.7(5)
C25 C21 C20 . . 118.6(4)
C11 C12 C13 . . 121.4(4)
C11 C12 H12 . . 119.3
C13 C12 H12 . . 119.3
C4 C3 C2 . . 119.6(3)
C4 C3 H3 . . 120.2
C2 C3 H3 . . 120.2
O5 C14 O4 . . 120.9(3)
O5 C14 C13 . . 120.8(4)
O4 C14 C13 . . 118.3(3)
O5 C14 Zn1 . 4_565 61.1(2)
O4 C14 Zn1 . 4_565 59.79(19)
C13 C14 Zn1 . 4_565 177.9(3)
C7 C2 C3 . . 119.9(3)
C7 C2 C1 . . 120.9(3)
C3 C2 C1 . . 119.0(3)
C3 C4 O3 . . 123.2(3)
C3 C4 C5 . . 120.2(4)
O3 C4 C5 . . 116.5(3)
N1 C15 C16 . . 122.7(4)
N1 C15 H15 . . 118.6
C16 C15 H15 . . 118.6
C10 C9 C8 . . 120.6(4)
C10 C9 H9 . . 119.7
C8 C9 H9 . . 119.7
C16 C17 C18 . . 120.5(4)
C16 C17 H17 . . 119.8
C18 C17 H17 . . 119.8
C23 C22 C21 . . 120.5(5)
C23 C22 H22 . . 119.7
C21 C22 H22 . . 119.7
C9 C8 O3 . . 117.8(4)
C9 C8 C13 . . 121.0(4)
O3 C8 C13 . . 121.1(3)
C17 C16 C15 . . 119.4(5)
C17 C16 H16 . . 120.3
C15 C16 H16 . . 120.3
C19 C20 C21 . . 121.4(4)
C19 C20 H20 . . 119.3
C21 C20 H20 . . 119.3
N2 C24 C23 . . 120.8(5)
N2 C24 H24 . . 119.6
C23 C24 H24 . . 119.6
C5 C6 C7 . . 120.3(4)
C5 C6 H6 . . 119.9
C7 C6 H6 . . 119.9
C22 C23 C24 . . 119.8(5)
C22 C23 H23 . . 120.1
C24 C23 H23 . . 120.1
C2 C7 C6 . . 119.9(4)
C2 C7 H7 . . 120.1
C6 C7 H7 . . 120.1
C20 C19 C18 . . 121.8(5)
C20 C19 H19 . . 119.1
C18 C19 H19 . . 119.1

loop_
_geom_bond_atom_site_label_1
_geom_bond_atom_site_label_2
_geom_bond_site_symmetry_2
_geom_bond_distance
_geom_bond_publ_flag
Zn1 O2 . 2.011(2) y
Zn1 N1 . 2.114(3) y
Zn1 N2 . 2.129(3) y
Zn1 O4 4_666 2.143(3) y
Zn1 O5 4_666 2.172(3) y
Zn1 O1 . 2.395(3) y
O3 C4 . 1.383(4) ?
O3 C8 . 1.392(4) ?
O4 C14 . 1.255(4) ?
N1 C15 . 1.321(5) ?
N1 C26 . 1.358(4) ?
O5 C14 . 1.253(4) ?
O2 C1 . 1.266(4) ?
C25 N2 . 1.362(5) ?
C25 C21 . 1.398(5) ?
C25 C26 . 1.437(5) ?
O1 C1 . 1.233(4) ?
N2 C24 . 1.319(5) ?
C18 C19 . 1.402(6) ?
C18 C17 . 1.407(6) ?
C18 C26 . 1.410(6) ?
C1 C2 . 1.520(5) ?
C10 C9 . 1.367(6) ?
C10 C11 . 1.379(6) ?
C10 H10 . 0.9300 ?
C13 C8 . 1.393(5) ?
C13 C12 . 1.403(5) ?
C13 C14 . 1.496(5) ?
C11 C12 . 1.375(5) ?
C11 H11 . 0.9300 ?
C5 C6 . 1.369(6) ?
C5 C4 . 1.387(5) ?
C5 H5 . 0.9300 ?
C21 C22 . 1.391(7) ?
C21 C20 . 1.446(7) ?
C12 H12 . 0.9300 ?
C3 C4 . 1.378(5) ?
C3 C2 . 1.389(5) ?
C3 H3 . 0.9300 ?
C2 C7 . 1.381(5) ?
C15 C16 . 1.396(6) ?
C15 H15 . 0.9300 ?
C9 C8 . 1.383(5) ?
C9 H9 . 0.9300 ?
C17 C16 . 1.345(6) ?
C17 H17 . 0.9300 ?
C22 C23 . 1.355(7) ?
C22 H22 . 0.9300 ?
C16 H16 . 0.9300 ?
C20 C19 . 1.329(6) ?
C20 H20 . 0.9300 ?
C24 C23 . 1.423(6) ?
C24 H24 . 0.9300 ?
C6 C7 . 1.385(5) ?
C6 H6 . 0.9300 ?
C23 H23 . 0.9300 ?
C7 H7 . 0.9300 ?
C19 H19 . 0.9300 ?
